data_4023804
loop_
_publ_author_name
'Amit A. Kudale'
'Jamie Kendall'
'David O. Miller'
'Julie L. Collins'
'Graham J. Bodwell'

_publ_section_title
;
 Povarov Reactions Involving 3-Aminocoumarins: Synthesis of
 1,2,3,4-Tetrahydropyrido[2,3-c]coumarins and Pyrido[2,3-c]coumarins
;
_journal_name_full 'Journal of Organic Chemistry'
_journal_page_first 8437
_journal_page_last 8447
_journal_paper_doi 10.1021/jo801411p
_journal_volume 73
_journal_year 2008
_chemical_formula_moiety 'C22 H19 N O5 '
_chemical_formula_sum 'C22 H19 N O5'
_chemical_formula_weight 377.40
_space_group_IT_number 14
_symmetry_cell_setting monoclinic
_symmetry_Int_Tables_number 14
_symmetry_space_group_name_Hall '-P 2yn'
_symmetry_space_group_name_H-M 'P 1 21/n 1'
_audit_creation_date 2004-01-07
_audit_creation_method 'by teXsan for Windows v1.06'
_cell_angle_alpha 90
_cell_angle_beta 106.52(2)
_cell_angle_gamma 90
_cell_formula_units_Z 4
_cell_length_a 9.417(2)
_cell_length_b 19.400(2)
_cell_length_c 10.492(3)
_cell_measurement_reflns_used 22
_cell_measurement_temperature 299.2
_cell_measurement_theta_max 20.8
_cell_measurement_theta_min 18.2
_cell_volume 1837.7(6)
_computing_cell_refinement 'MSC/AFC Diffractometer Control'
_computing_data_collection 'MSC/AFC Diffractometer Control'
_computing_data_reduction 'teXsan for Windows 1.06 (MSC, 1997-1999)'
_computing_publication_material 'teXsan for Windows 1.06 (MSC, 1997-1999)'
_computing_structure_refinement 'teXsan for Windows 1.06 (MSC, 1997-1999)'
_computing_structure_solution
;
SHELX97 (Sheldrick, 1997)
;
_diffrn_ambient_temperature 299.2
_diffrn_measurement_device 'Rigaku AFC6S'
_diffrn_measurement_method \w-2\q
_diffrn_orient_matrix_UB_11 -0.01901
_diffrn_orient_matrix_UB_12 0.01299
_diffrn_orient_matrix_UB_13 -0.09562
_diffrn_orient_matrix_UB_21 0.04927
_diffrn_orient_matrix_UB_22 0.04548
_diffrn_orient_matrix_UB_23 0.02719
_diffrn_orient_matrix_UB_31 0.09736
_diffrn_orient_matrix_UB_32 -0.02048
_diffrn_orient_matrix_UB_33 -0.00027
_diffrn_radiation_detector 'scintillation counter'
_diffrn_radiation_monochromator graphite
_diffrn_radiation_source 'X-ray tube'
_diffrn_radiation_type 'Mo K\a'
_diffrn_radiation_wavelength 0.7107
_diffrn_reflns_av_R_equivalents 0.02000
_diffrn_reflns_av_sigmaI/netI 0.072
_diffrn_reflns_limit_h_max 12
_diffrn_reflns_limit_h_min 0
_diffrn_reflns_limit_k_max 25
_diffrn_reflns_limit_k_min 0
_diffrn_reflns_limit_l_max 13
_diffrn_reflns_limit_l_min -13
_diffrn_reflns_number 4634
_diffrn_reflns_reduction_process 'Lp corrections applied'
_diffrn_reflns_theta_max 27.56
_diffrn_reflns_theta_min 2.57
_diffrn_standards_decay_% -0.10
_diffrn_standards_interval_count 150
_diffrn_standards_number 3
_exptl_absorpt_coefficient_mu 0.097
_exptl_absorpt_correction_type none
_exptl_crystal_colour colourless
_exptl_crystal_density_diffrn 1.364
_exptl_crystal_density_meas ?
_exptl_crystal_description prism
_exptl_crystal_F_000 792.00
_exptl_crystal_size_max 0.55
_exptl_crystal_size_mid 0.40
_exptl_crystal_size_min 0.35
_refine_diff_density_max 1.12
_refine_diff_density_min -0.56
_refine_ls_extinction_coef 0.0000005(1)
_refine_ls_extinction_expression 'equ(3) Acta Cryst.(1968) A24, p213.'
_refine_ls_extinction_method 'Zachariasen (1967)'
_refine_ls_goodness_of_fit_all 2.626
_refine_ls_goodness_of_fit_ref 3.390
_refine_ls_matrix_type full
_refine_ls_number_constraints 0
_refine_ls_number_parameters 257
_refine_ls_number_reflns 2434
_refine_ls_number_restraints 0
_refine_ls_R_factor_all 0.1479
_refine_ls_R_factor_gt 0.0790
_refine_ls_shift/su_max 0.0000
_refine_ls_shift/su_mean 0.0000
_refine_ls_structure_factor_coef F
_refine_ls_weighting_details 'w = 1/[\s^2^(Fo) + 0.00010|Fo|^2^]'
_refine_ls_weighting_scheme sigma
_refine_ls_wR_factor_all 0.0880
_refine_ls_wR_factor_ref 0.0840
_reflns_number_gt 2434
_reflns_number_total 4381
_reflns_threshold_expression I>2.00\s(I)
_cod_data_source_file jo801411p_si_002.cif
_cod_data_source_block '_jk-3-40a'
_cod_original_sg_symbol_H-M 'P 21/n     '
_cod_original_formula_sum 'C22 H19 N O5 '
_cod_database_code 4023804

loop_
_symmetry_equiv_pos_as_xyz
'   +x,   +y,   +z'
1/2-x,1/2+y,1/2-z
'   -x,   -y,   -z'
1/2+x,1/2-y,1/2+z

loop_
_atom_site_label
_atom_site_fract_x
_atom_site_fract_y
_atom_site_fract_z
_atom_site_U_iso_or_equiv
_atom_site_occupancy
_atom_site_refinement_flags
_atom_site_adp_type
_atom_site_calc_flag
_atom_site_calc_attached_atom
O(1) -0.9093(2) -0.17395(7) -0.2078(2) 0.0607(5) 1.000 . Uani d ?
O(2) -1.1118(2) -0.17310(8) -0.3757(2) 0.0665(5) 1.000 . Uani d ?
O(3) -0.8088(2) 0.07711(8) -0.1820(2) 0.0681(5) 1.000 . Uani d ?
O(4) -1.6431(2) 0.1378(1) -0.7783(2) 0.0824(7) 1.000 . Uani d ?
O(5) -1.5599(3) 0.2441(1) -0.7526(3) 0.145(1) 1.000 . Uani d ?
N(1) -1.1508(2) -0.03533(9) -0.3668(2) 0.0492(6) 1.000 . Uani d ?
C(1) -0.8008(2) -0.1400(1) -0.1101(2) 0.0500(7) 1.000 . Uani d ?
C(2) -0.6889(3) -0.1807(1) -0.0344(3) 0.0644(8) 1.000 . Uani d ?
C(3) -0.5752(3) -0.1499(1) 0.0605(3) 0.0667(9) 1.000 . Uani d ?
C(4) -0.5753(3) -0.0799(1) 0.0783(2) 0.0598(8) 1.000 . Uani d ?
C(5) -0.6903(2) -0.0397(1) 0.0039(2) 0.0489(6) 1.000 . Uani d ?
C(6) -0.8078(2) -0.0688(1) -0.0943(2) 0.0441(6) 1.000 . Uani d ?
C(7) -0.9305(2) -0.0312(1) -0.1806(2) 0.0416(6) 1.000 . Uani d ?
C(8) -1.0330(2) -0.0657(1) -0.2753(2) 0.0431(6) 1.000 . Uani d ?
C(9) -1.0243(3) -0.1403(1) -0.2925(2) 0.0503(7) 1.000 . Uani d ?
C(10) -0.9426(2) 0.0461(1) -0.1678(2) 0.0480(6) 1.000 . Uani d ?
C(11) -1.0707(2) 0.0787(1) -0.2764(2) 0.0440(6) 1.000 . Uani d ?
C(12) -1.2041(2) 0.0303(1) -0.3306(2) 0.0455(6) 1.000 . Uani d ?
C(13) -0.9942(2) 0.1020(1) -0.3783(2) 0.0519(7) 1.000 . Uani d ?
C(14) -0.8421(3) 0.1229(1) -0.2925(2) 0.0587(8) 1.000 . Uani d ?
C(15) -1.3170(2) 0.0612(1) -0.4496(2) 0.0445(6) 1.000 . Uani d ?
C(16) -1.4220(2) 0.1069(1) -0.4301(2) 0.0504(7) 1.000 . Uani d ?
C(17) -1.5255(2) 0.1367(1) -0.5356(2) 0.0581(8) 1.000 . Uani d ?
C(18) -1.5239(3) 0.1189(1) -0.6611(2) 0.0597(8) 1.000 . Uani d ?
C(19) -1.4212(3) 0.0751(1) -0.6856(2) 0.0609(8) 1.000 . Uani d ?
C(20) -1.3177(2) 0.0461(1) -0.5778(2) 0.0558(7) 1.000 . Uani d ?
C(21) -1.6413(4) 0.2012(2) -0.8089(4) 0.092(1) 1.000 . Uani d ?
C(22) -1.7677(3) 0.2171(2) -0.9379(3) 0.092(1) 1.000 . Uani d ?
H(19) -1.222(2) -0.064(1) -0.401(2) 0.051 1.000 . Uiso d ?
H(1) -0.6897 -0.2293 -0.0474 0.077 1.000 . Uiso c ?
H(2) -0.4970 -0.1771 0.1136 0.081 1.000 . Uiso c ?
H(3) -0.4947 -0.0586 0.1426 0.072 1.000 . Uiso c ?
H(4) -0.6898 0.0085 0.0199 0.059 1.000 . Uiso c ?
H(5) -0.9532 0.0571 -0.0825 0.057 1.000 . Uiso c ?
H(6) -1.1040 0.1185 -0.2406 0.053 1.000 . Uiso c ?
H(7) -1.2506 0.0223 -0.2624 0.054 1.000 . Uiso c ?
H(8) -0.9883 0.0653 -0.4370 0.062 1.000 . Uiso c ?
H(9) -1.0447 0.1399 -0.4289 0.062 1.000 . Uiso c ?
H(10) -0.8425 0.1692 -0.2644 0.070 1.000 . Uiso c ?
H(11) -0.7709 0.1179 -0.3412 0.070 1.000 . Uiso c ?
H(12) -1.4223 0.1179 -0.3421 0.061 1.000 . Uiso c ?
H(13) -1.5959 0.1687 -0.5216 0.070 1.000 . Uiso c ?
H(14) -1.4206 0.0649 -0.7741 0.073 1.000 . Uiso c ?
H(15) -1.2458 0.0152 -0.5926 0.067 1.000 . Uiso c ?
H(16) -1.8553 0.2290 -0.9151 0.111 1.000 . Uiso c ?
H(17) -1.7391 0.2545 -0.9836 0.111 1.000 . Uiso c ?
H(18) -1.7858 0.1776 -0.9936 0.111 1.000 . Uiso c ?

loop_
_atom_site_aniso_label
_atom_site_aniso_U_11
_atom_site_aniso_U_22
_atom_site_aniso_U_33
_atom_site_aniso_U_12
_atom_site_aniso_U_13
_atom_site_aniso_U_23
O(1) 0.064(1) 0.0345(8) 0.074(1) 0.0011(8) 0.0033(9) 0.0001(8)
O(2) 0.066(1) 0.043(1) 0.078(1) -0.0076(8) 0.0023(9) -0.0133(9)
O(3) 0.054(1) 0.050(1) 0.085(1) -0.0119(8) -0.0053(9) 0.0181(9)
O(4) 0.086(1) 0.065(1) 0.096(1) 0.008(1) 0.025(1) 0.012(1)
O(5) 0.163(3) 0.083(2) 0.150(2) -0.023(2) -0.021(2) 0.026(2)
N(1) 0.046(1) 0.036(1) 0.058(1) -0.0034(8) 0.004(1) -0.0040(9)
C(1) 0.052(1) 0.044(1) 0.051(1) 0.001(1) 0.009(1) 0.005(1)
C(2) 0.075(2) 0.039(1) 0.073(2) 0.010(1) 0.011(1) 0.008(1)
C(3) 0.069(2) 0.059(2) 0.065(2) 0.017(1) 0.007(1) 0.011(1)
C(4) 0.057(1) 0.068(2) 0.046(1) 0.003(1) 0.003(1) 0.005(1)
C(5) 0.058(1) 0.043(1) 0.044(1) 0.001(1) 0.011(1) 0.000(1)
C(6) 0.050(1) 0.041(1) 0.043(1) 0.002(1) 0.015(1) 0.003(1)
C(7) 0.046(1) 0.034(1) 0.045(1) 0.001(1) 0.014(1) 0.0017(9)
C(8) 0.044(1) 0.036(1) 0.049(1) -0.001(1) 0.013(1) 0.001(1)
C(9) 0.054(1) 0.036(1) 0.058(1) -0.001(1) 0.011(1) 0.002(1)
C(10) 0.052(1) 0.039(1) 0.048(1) -0.001(1) 0.006(1) -0.002(1)
C(11) 0.050(1) 0.033(1) 0.046(1) 0.004(1) 0.010(1) -0.002(1)
C(12) 0.044(1) 0.045(1) 0.049(1) -0.001(1) 0.015(1) -0.000(1)
C(13) 0.055(1) 0.045(1) 0.052(1) -0.000(1) 0.010(1) 0.001(1)
C(14) 0.059(2) 0.047(1) 0.063(2) -0.007(1) 0.007(1) 0.004(1)
C(15) 0.038(1) 0.045(1) 0.049(1) -0.002(1) 0.011(1) 0.002(1)
C(16) 0.046(1) 0.051(1) 0.054(1) -0.001(1) 0.014(1) -0.001(1)
C(17) 0.046(1) 0.062(2) 0.064(2) 0.011(1) 0.013(1) -0.001(1)
C(18) 0.045(1) 0.071(2) 0.054(2) 0.009(1) -0.000(1) 0.015(1)
C(19) 0.054(1) 0.079(2) 0.046(1) 0.008(1) 0.009(1) -0.001(1)
C(20) 0.048(1) 0.063(2) 0.057(1) 0.006(1) 0.016(1) -0.005(1)
C(21) 0.121(3) 0.043(2) 0.130(3) -0.017(2) 0.066(2) -0.007(2)
C(22) 0.095(2) 0.082(2) 0.076(2) 0.018(2) -0.014(2) 0.013(2)

loop_
_atom_type_symbol
_atom_type_oxidation_number
_atom_type_number_in_cell
_atom_type_scat_dispersion_real
_atom_type_scat_dispersion_imag
_atom_type_scat_source
C 0 88 0.002 0.002
;International Tables for Crystallography
(1992, Vol. C, Table 6.1.1.2)
;
H 0 76 0.000 0.000
;International Tables for Crystallography
(1992, Vol. C, Table 6.1.1.2)
;
N 0 4 0.004 0.003
;International Tables for Crystallography
(1992, Vol. C, Table 6.1.1.2)
;
O 0 20 0.008 0.006
;International Tables for Crystallography
(1992, Vol. C, Table 6.1.1.2)
;

loop_
_geom_angle_atom_site_label_1
_geom_angle_atom_site_label_2
_geom_angle_atom_site_label_3
_geom_angle
_geom_angle_site_symmetry_1
_geom_angle_site_symmetry_2
_geom_angle_site_symmetry_3
_geom_angle_publ_flag
C(1) O(1) C(9) 122.5(3) . . . ?
C(10) O(3) C(14) 110.4(3) . . . ?
C(18) O(4) C(21) 113.2(5) . . . ?
C(8) N(1) C(12) 117.5(3) . . . ?
C(8) N(1) H(19) 113(3) . . . no
C(12) N(1) H(19) 112(3) . . . no
O(1) C(1) C(2) 115.9(4) . . . ?
O(1) C(1) C(6) 120.5(4) . . . ?
C(2) C(1) C(6) 123.6(4) . . . ?
C(1) C(2) C(3) 118.7(4) . . . ?
C(1) C(2) H(1) 120.8 . . . no
C(3) C(2) H(1) 120.5 . . . no
C(2) C(3) C(4) 119.9(4) . . . ?
C(2) C(3) H(2) 119.9 . . . no
C(4) C(3) H(2) 120.2 . . . no
C(3) C(4) C(5) 120.9(4) . . . ?
C(3) C(4) H(3) 119.5 . . . no
C(5) C(4) H(3) 119.6 . . . no
C(4) C(5) C(6) 121.1(4) . . . ?
C(4) C(5) H(4) 119.5 . . . no
C(6) C(5) H(4) 119.4 . . . no
C(1) C(6) C(5) 115.7(4) . . . ?
C(1) C(6) C(7) 118.8(4) . . . ?
C(5) C(6) C(7) 125.5(4) . . . ?
C(6) C(7) C(8) 119.1(4) . . . ?
C(6) C(7) C(10) 120.8(3) . . . ?
C(8) C(7) C(10) 120.1(3) . . . ?
N(1) C(8) C(7) 124.5(4) . . . ?
N(1) C(8) C(9) 113.6(3) . . . ?
C(7) C(8) C(9) 121.9(4) . . . ?
O(1) C(9) O(2) 118.5(4) . . . ?
O(1) C(9) C(8) 117.2(4) . . . ?
O(2) C(9) C(8) 124.3(4) . . . ?
O(3) C(10) C(7) 108.3(3) . . . ?
O(3) C(10) C(11) 106.0(3) . . . ?
O(3) C(10) H(5) 109.4 . . . no
C(7) C(10) C(11) 113.8(3) . . . ?
C(7) C(10) H(5) 109.6 . . . no
C(11) C(10) H(5) 109.5 . . . no
C(10) C(11) C(12) 114.1(3) . . . ?
C(10) C(11) C(13) 102.4(3) . . . ?
C(10) C(11) H(6) 108.5 . . . no
C(12) C(11) C(13) 114.9(3) . . . ?
C(12) C(11) H(6) 108.4 . . . no
C(13) C(11) H(6) 108.2 . . . no
N(1) C(12) C(11) 108.9(3) . . . ?
N(1) C(12) C(15) 110.1(3) . . . ?
N(1) C(12) H(7) 108.7 . . . no
C(11) C(12) C(15) 111.7(3) . . . ?
C(11) C(12) H(7) 108.8 . . . no
C(15) C(12) H(7) 108.6 . . . no
C(11) C(13) C(14) 102.7(3) . . . ?
C(11) C(13) H(8) 111.1 . . . no
C(11) C(13) H(9) 111.2 . . . no
C(14) C(13) H(8) 111.4 . . . no
C(14) C(13) H(9) 111.2 . . . no
H(8) C(13) H(9) 109.2 . . . no
O(3) C(14) C(13) 105.6(3) . . . ?
O(3) C(14) H(10) 111.0 . . . no
O(3) C(14) H(11) 110.4 . . . no
C(13) C(14) H(10) 110.6 . . . no
C(13) C(14) H(11) 110.1 . . . no
H(10) C(14) H(11) 109.1 . . . no
C(12) C(15) C(16) 119.6(4) . . . ?
C(12) C(15) C(20) 121.9(4) . . . ?
C(16) C(15) C(20) 118.4(4) . . . ?
C(15) C(16) C(17) 121.4(4) . . . ?
C(15) C(16) H(12) 119.2 . . . no
C(17) C(16) H(12) 119.3 . . . no
C(16) C(17) C(18) 118.0(4) . . . ?
C(16) C(17) H(13) 121.0 . . . no
C(18) C(17) H(13) 121.0 . . . no
O(4) C(18) C(17) 122.2(4) . . . ?
O(4) C(18) C(19) 114.5(4) . . . ?
C(17) C(18) C(19) 122.8(4) . . . ?
C(18) C(19) C(20) 118.1(4) . . . ?
C(18) C(19) H(14) 121.1 . . . no
C(20) C(19) H(14) 120.9 . . . no
C(15) C(20) C(19) 121.2(4) . . . ?
C(15) C(20) H(15) 119.4 . . . no
C(19) C(20) H(15) 119.4 . . . no
O(4) C(21) O(5) 127.8(7) . . . ?
O(4) C(21) C(22) 110.4(5) . . . ?
O(5) C(21) C(22) 121.9(6) . . . ?
C(21) C(22) H(16) 109.5 . . . no
C(21) C(22) H(17) 109.4 . . . no
C(21) C(22) H(18) 109.6 . . . no
H(16) C(22) H(17) 109.4 . . . no
H(16) C(22) H(18) 109.6 . . . no
H(17) C(22) H(18) 109.5 . . . no

loop_
_geom_bond_atom_site_label_1
_geom_bond_atom_site_label_2
_geom_bond_distance
_geom_bond_site_symmetry_1
_geom_bond_site_symmetry_2
_geom_bond_publ_flag
O(1) C(1) 1.390(5) . . ?
O(1) C(9) 1.357(4) . . ?
O(2) C(9) 1.198(4) . . ?
O(3) C(10) 1.441(5) . . ?
O(3) C(14) 1.423(5) . . ?
O(4) C(18) 1.457(5) . . ?
O(4) C(21) 1.273(6) . . ?
O(5) C(21) 1.170(6) . . ?
N(1) C(8) 1.376(5) . . ?
N(1) C(12) 1.457(5) . . ?
N(1) H(19) 0.86(4) . . no
C(1) C(2) 1.374(5) . . ?
C(1) C(6) 1.395(5) . . ?
C(2) C(3) 1.374(6) . . ?
C(2) H(1) 0.95 . . no
C(3) C(4) 1.371(6) . . ?
C(3) H(2) 0.95 . . no
C(4) C(5) 1.382(5) . . ?
C(4) H(3) 0.95 . . no
C(5) C(6) 1.399(5) . . ?
C(5) H(4) 0.95 . . no
C(6) C(7) 1.447(5) . . ?
C(7) C(8) 1.350(5) . . ?
C(7) C(10) 1.512(5) . . ?
C(8) C(9) 1.463(5) . . ?
C(10) C(11) 1.540(5) . . ?
C(10) H(5) 0.95 . . no
C(11) C(12) 1.541(5) . . ?
C(11) C(13) 1.518(5) . . ?
C(11) H(6) 0.95 . . no
C(12) C(15) 1.515(5) . . ?
C(12) H(7) 0.95 . . no
C(13) C(14) 1.515(5) . . ?
C(13) H(8) 0.95 . . no
C(13) H(9) 0.95 . . no
C(14) H(10) 0.95 . . no
C(14) H(11) 0.96 . . no
C(15) C(16) 1.385(5) . . ?
C(15) C(20) 1.374(5) . . ?
C(16) C(17) 1.377(5) . . ?
C(16) H(12) 0.95 . . no
C(17) C(18) 1.365(6) . . ?
C(17) H(13) 0.95 . . no
C(18) C(19) 1.365(6) . . ?
C(19) C(20) 1.386(5) . . ?
C(19) H(14) 0.95 . . no
C(20) H(15) 0.95 . . no
C(21) C(22) 1.558(8) . . ?
C(22) H(16) 0.95 . . no
C(22) H(17) 0.95 . . no
C(22) H(18) 0.95 . . no

loop_
_geom_contact_atom_site_label_1
_geom_contact_atom_site_label_2
_geom_contact_distance
_geom_contact_site_symmetry_1
_geom_contact_site_symmetry_2
_geom_contact_publ_flag
O(2) O(4) 3.244(5) . 3_254 no
O(2) C(2) 3.264(5) . 4_444 no
O(2) C(13) 3.321(5) . 3_354 no
O(2) C(17) 3.350(5) . 3_254 no
O(2) C(21) 3.466(7) . 3_254 no
O(2) C(14) 3.521(6) . 3_354 no
O(2) C(3) 3.534(6) . 4_444 no
O(3) C(4) 3.469(5) . 3_455 no
O(4) C(9) 3.418(5) . 3_254 no
O(4) N(1) 3.423(5) . 3_254 no
O(4) C(8) 3.543(5) . 3_254 no
O(5) C(13) 3.392(6) . 4_454 no
O(5) C(14) 3.397(7) . 4_454 no
O(5) C(11) 3.448(6) . 4_454 no
N(1) C(17) 3.526(5) . 3_254 no
N(1) C(18) 3.550(6) . 3_254 no
N(1) C(13) 3.573(5) . 3_354 no
C(6) C(19) 3.582(6) . 3_354 no
C(9) C(13) 3.586(6) . 3_354 no

loop_
_geom_torsion_atom_site_label_1
_geom_torsion_atom_site_label_2
_geom_torsion_atom_site_label_3
_geom_torsion_atom_site_label_4
_geom_torsion_site_symmetry_1
_geom_torsion_site_symmetry_2
_geom_torsion_site_symmetry_3
_geom_torsion_site_symmetry_4
_geom_torsion
_geom_torsion_publ_flag
O(1) C(1) C(2) C(3) . . . . 177.5(4) no
O(1) C(1) C(6) C(5) . . . . -177.9(3) no
O(1) C(1) C(6) C(7) . . . . 0.4(6) no
O(1) C(9) C(8) N(1) . . . . 178.6(3) no
O(1) C(9) C(8) C(7) . . . . 0.8(6) no
O(2) C(9) O(1) C(1) . . . . 178.6(4) no
O(2) C(9) C(8) N(1) . . . . -1.5(6) no
O(2) C(9) C(8) C(7) . . . . -179.3(4) no
O(3) C(10) C(7) C(6) . . . . 56.4(5) no
O(3) C(10) C(7) C(8) . . . . -122.1(4) no
O(3) C(10) C(11) C(12) . . . . 148.5(3) no
O(3) C(10) C(11) C(13) . . . . 23.6(4) no
O(3) C(14) C(13) C(11) . . . . 33.8(4) no
O(4) C(18) C(17) C(16) . . . . 169.1(4) no
O(4) C(18) C(19) C(20) . . . . -170.0(4) no
O(5) C(21) O(4) C(18) . . . . -2.3(9) no
N(1) C(8) C(7) C(6) . . . . -177.1(4) no
N(1) C(8) C(7) C(10) . . . . 1.5(6) no
N(1) C(12) C(11) C(10) . . . . -50.3(4) no
N(1) C(12) C(11) C(13) . . . . 67.6(4) no
N(1) C(12) C(15) C(16) . . . . 155.0(4) no
N(1) C(12) C(15) C(20) . . . . -25.9(5) no
C(1) O(1) C(9) C(8) . . . . -1.5(6) no
C(1) C(2) C(3) C(4) . . . . 0.3(8) no
C(1) C(6) C(5) C(4) . . . . 0.5(6) no
C(1) C(6) C(7) C(8) . . . . -1.1(6) no
C(1) C(6) C(7) C(10) . . . . -179.7(4) no
C(2) C(1) O(1) C(9) . . . . -178.2(4) no
C(2) C(1) C(6) C(5) . . . . 1.2(6) no
C(2) C(1) C(6) C(7) . . . . 179.5(4) no
C(2) C(3) C(4) C(5) . . . . 1.4(8) no
C(3) C(2) C(1) C(6) . . . . -1.6(7) no
C(3) C(4) C(5) C(6) . . . . -1.8(7) no
C(4) C(5) C(6) C(7) . . . . -177.7(4) no
C(5) C(6) C(7) C(8) . . . . 177.0(4) no
C(5) C(6) C(7) C(10) . . . . -1.5(6) no
C(6) C(1) O(1) C(9) . . . . 0.9(6) no
C(6) C(7) C(8) C(9) . . . . 0.5(6) no
C(6) C(7) C(10) C(11) . . . . 174.1(3) no
C(7) C(8) N(1) C(12) . . . . -25.6(6) no
C(7) C(10) O(3) C(14) . . . . 119.7(4) no
C(7) C(10) C(11) C(12) . . . . 29.5(5) no
C(7) C(10) C(11) C(13) . . . . -95.3(4) no
C(8) N(1) C(12) C(11) . . . . 48.5(5) no
C(8) N(1) C(12) C(15) . . . . 171.3(3) no
C(8) C(7) C(10) C(11) . . . . -4.5(5) no
C(9) C(8) N(1) C(12) . . . . 156.6(3) no
C(9) C(8) C(7) C(10) . . . . 179.1(4) no
C(10) O(3) C(14) C(13) . . . . -19.5(4) no
C(10) C(11) C(12) C(15) . . . . -172.1(3) no
C(10) C(11) C(13) C(14) . . . . -34.3(4) no
C(11) C(10) O(3) C(14) . . . . -2.8(4) no
C(11) C(12) C(15) C(16) . . . . -83.8(4) no
C(11) C(12) C(15) C(20) . . . . 95.2(5) no
C(12) C(11) C(13) C(14) . . . . -158.6(3) no
C(12) C(15) C(16) C(17) . . . . 179.3(4) no
C(12) C(15) C(20) C(19) . . . . -179.6(4) no
C(13) C(11) C(12) C(15) . . . . -54.2(4) no
C(15) C(16) C(17) C(18) . . . . 1.3(7) no
C(15) C(20) C(19) C(18) . . . . -0.6(7) no
C(16) C(15) C(20) C(19) . . . . -0.5(6) no
C(16) C(17) C(18) C(19) . . . . -2.6(7) no
C(17) C(16) C(15) C(20) . . . . 0.2(6) no
C(17) C(18) O(4) C(21) . . . . 74.5(6) no
C(17) C(18) C(19) C(20) . . . . 2.2(7) no
C(18) O(4) C(21) C(22) . . . . 177.8(4) no
C(19) C(18) O(4) C(21) . . . . -113.2(5) no
